data_4322900
loop_
_publ_author_name
'Ulrich Englich'
'Karl Hassler'
'Karin Ruhlandt-Senge'
'Frank Uhlig'

_publ_section_title
;
 A Convenient Synthetic Strategy toward Heavy Alkali Metal
 Bis(trimethylsilyl)phosphides: Crystal Structures of the Ladder-Type
 Polymers [A(thf)P(SiMe3)2]\\infty (A = K, Rb, Cs)
;
_journal_name_full 'Inorganic Chemistry'
_journal_page_first 3532
_journal_page_last 3537
_journal_paper_doi 10.1021/ic9801950
_journal_volume 37
_journal_year 1998
_chemical_formula_sum 'C10 H26 O P Rb Si2'
_chemical_formula_weight 334.93
_space_group_IT_number 19
_symmetry_cell_setting orthorhombic
_symmetry_space_group_name_Hall 'P 2ac 2ab'
_symmetry_space_group_name_H-M 'P 21 21 21'
_atom_sites_solution_hydrogens geom
_atom_sites_solution_primary direct
_atom_sites_solution_secondary difmap
_audit_creation_method SHELXL
_cell_angle_alpha 90.00
_cell_angle_beta 90.00
_cell_angle_gamma 90.00
_cell_formula_units_Z 4
_cell_length_a 6.5338(2)
_cell_length_b 12.5664(3)
_cell_length_c 21.5537(5)
_cell_measurement_reflns_used 5814
_cell_measurement_temperature 150(2)
_cell_volume 1769.70(8)
_computing_cell_refinement 'Siemens SAINT'
_computing_data_collection 'Siemens SMART'
_computing_data_reduction 'Siemens SAINT'
_computing_molecular_graphics 'Siemens SHELXTL'
_computing_publication_material 'Siemens SHELXTL'
_computing_structure_refinement 'SHELXL-93 (Sheldrick, 1993)'
_computing_structure_solution 'SHELXS-86 (Sheldrick, 1990)'
_diffrn_ambient_temperature 150(2)
_diffrn_measurement_device 'Siemens SMART CCD'
_diffrn_measurement_method \w
_diffrn_radiation_monochromator graphite
_diffrn_radiation_source 'fine-focus sealed tube'
_diffrn_radiation_type MoK\a
_diffrn_radiation_wavelength 0.71073
_diffrn_reflns_av_R_equivalents 0.0615
_diffrn_reflns_av_sigmaI/netI 0.0834
_diffrn_reflns_limit_h_max 8
_diffrn_reflns_limit_h_min -8
_diffrn_reflns_limit_k_max 10
_diffrn_reflns_limit_k_min -16
_diffrn_reflns_limit_l_max 28
_diffrn_reflns_limit_l_min -22
_diffrn_reflns_number 11348
_diffrn_reflns_theta_max 28.26
_diffrn_reflns_theta_min 1.88
_diffrn_standards_decay_% No
_exptl_absorpt_coefficient_mu 3.005
_exptl_absorpt_correction_T_max 0.80
_exptl_absorpt_correction_T_min 0.30
_exptl_absorpt_correction_type SADABS
_exptl_crystal_colour colorless
_exptl_crystal_density_diffrn 1.257
_exptl_crystal_description needle
_exptl_crystal_F_000 696
_exptl_crystal_size_max 0.6
_exptl_crystal_size_mid 0.08
_exptl_crystal_size_min 0.08
_refine_diff_density_max 1.542
_refine_diff_density_min -1.445
_refine_diff_density_rms 0.146
_refine_ls_abs_structure_details 'Flack H D (1983), Acta Cryst. A39, 876-881'
_refine_ls_abs_structure_Flack 0.026(11)
_refine_ls_extinction_coef 0.0037(10)
_refine_ls_extinction_expression Fc^*^=kFc[1+0.001xFc^2^\l^3^/sin(2\q)]^-1/4^
_refine_ls_extinction_method SHELXL
_refine_ls_goodness_of_fit_all 0.975
_refine_ls_goodness_of_fit_obs 1.052
_refine_ls_hydrogen_treatment riding
_refine_ls_matrix_type full
_refine_ls_number_parameters 137
_refine_ls_number_reflns 4194
_refine_ls_number_restraints 4
_refine_ls_restrained_S_all 0.980
_refine_ls_restrained_S_obs 1.051
_refine_ls_R_factor_all 0.0776
_refine_ls_R_factor_obs 0.0554
_refine_ls_shift/esd_max 0.000
_refine_ls_shift/esd_mean 0.000
_refine_ls_structure_factor_coef Fsqd
_refine_ls_weighting_details 'w=1/[\s^2^(Fo^2^)+(0.0718P)^2^+0.0000P] where P=(Fo^2^+2Fc^2^)/3'
_refine_ls_weighting_scheme calc
_refine_ls_wR_factor_all 0.1309
_refine_ls_wR_factor_obs 0.1223
_reflns_number_observed 3197
_reflns_number_total 4195
_reflns_observed_criterion >2sigma(I)
_cod_data_source_file ic9801950_2.cif
_cod_data_source_block Compound_1b
_cod_depositor_comments
;
The following automatic conversions were performed:

'_refine_ls_weighting_scheme' value 'calc
w=1/[\s^2^(Fo^2^)+(0.0718P)^2^+0.0000P] where P=(Fo^2^+2Fc^2^)/3' was
changed to 'calc'. New tag '_refine_ls_weighting_details' was
created. The value of the new tag was set to
'w=1/[\s^2^(Fo^2^)+(0.0718P)^2^+0.0000P] where P=(Fo^2^+2Fc^2^)/3'.

Automatic conversion script
Id: cif_fix_values 3143 2015-03-26 13:38:13Z robertas 
;
_cod_database_code 4322900

loop_
_symmetry_equiv_pos_as_xyz
'x, y, z'
'-x+1/2, -y, z+1/2'
'-x, y+1/2, -z+1/2'
'x+1/2, -y+1/2, -z'

loop_
_atom_site_aniso_label
_atom_site_aniso_U_11
_atom_site_aniso_U_22
_atom_site_aniso_U_33
_atom_site_aniso_U_23
_atom_site_aniso_U_13
_atom_site_aniso_U_12
Rb1 0.0316(3) 0.0452(3) 0.0202(2) 0.0022(2) 0.0007(2) 0.0005(3)
P1 0.0322(7) 0.0323(8) 0.0166(5) -0.0006(5) 0.0004(5) 0.0024(8)
Si1 0.0372(9) 0.0327(9) 0.0197(7) 0.0016(6) 0.0011(6) 0.0061(7)
C1 0.065(4) 0.038(4) 0.036(3) -0.001(3) -0.002(3) -0.003(3)
C2 0.063(4) 0.042(4) 0.034(3) 0.007(3) -0.005(3) 0.011(3)
C3 0.060(4) 0.047(4) 0.035(3) 0.003(3) 0.014(3) 0.020(4)
Si2 0.0283(7) 0.0303(8) 0.0183(6) 0.0017(5) -0.0004(6) 0.0010(7)
C4 0.066(4) 0.047(4) 0.020(2) -0.001(2) -0.009(3) -0.002(3)
C5 0.041(3) 0.051(4) 0.030(3) 0.010(3) 0.004(2) 0.000(3)
C6 0.051(3) 0.034(3) 0.035(3) 0.008(2) 0.008(3) 0.002(3)
O1 0.072(3) 0.046(3) 0.033(2) 0.000(2) 0.006(2) 0.009(2)
C7 0.062(5) 0.094(7) 0.064(5) -0.008(5) 0.011(4) 0.008(5)
C8 0.249(15) 0.093(9) 0.108(8) 0.039(7) 0.110(10) 0.089(9)
C9 0.103(7) 0.051(5) 0.078(6) -0.010(4) 0.007(5) 0.014(5)
C10 0.117(7) 0.048(5) 0.059(5) 0.010(4) 0.028(5) 0.017(5)

loop_
_atom_site_label
_atom_site_type_symbol
_atom_site_fract_x
_atom_site_fract_y
_atom_site_fract_z
_atom_site_U_iso_or_equiv
_atom_site_thermal_displace_type
_atom_site_occupancy
_atom_site_calc_flag
_atom_site_refinement_flags
_atom_site_disorder_group
Rb1 Rb 0.58560(8) 0.78779(5) 0.93142(2) 0.0323(2) Uani 1 d . .
P1 P 0.0858(2) 0.69838(11) 0.91031(5) 0.0271(3) Uani 1 d . .
Si1 Si 0.1986(2) 0.53438(13) 0.89532(6) 0.0299(4) Uani 1 d . .
C1 C -0.0080(10) 0.4361(5) 0.8763(3) 0.046(2) Uani 1 d . .
H1A H -0.1153(10) 0.4412(5) 0.9065(3) 0.070 Uiso 1 calc R .
H1B H 0.0479(10) 0.3655(5) 0.8767(3) 0.070 Uiso 1 calc R .
H1C H -0.0623(10) 0.4514(5) 0.8359(3) 0.070 Uiso 1 calc R .
C2 C 0.3240(11) 0.4880(6) 0.9698(3) 0.046(2) Uani 1 d . .
H2A H 0.4311(11) 0.5366(6) 0.9810(3) 0.069 Uiso 1 calc R .
H2B H 0.3808(11) 0.4183(6) 0.9637(3) 0.069 Uiso 1 calc R .
H2C H 0.2238(11) 0.4856(6) 1.0023(3) 0.069 Uiso 1 calc R .
C3 C 0.4019(11) 0.5193(5) 0.8340(3) 0.047(2) Uani 1 d . .
H3A H 0.5112(11) 0.5684(5) 0.8421(3) 0.071 Uiso 1 calc R .
H3B H 0.3440(11) 0.5338(5) 0.7940(3) 0.071 Uiso 1 calc R .
H3C H 0.4542(11) 0.4479(5) 0.8348(3) 0.071 Uiso 1 calc R .
Si2 Si 0.0713(2) 0.76079(11) 0.81462(6) 0.0257(3) Uani 1 d . .
C4 C -0.0548(10) 0.6725(5) 0.7555(2) 0.044(2) Uani 1 d . .
H4A H -0.1855(10) 0.6496(5) 0.7708(2) 0.066 Uiso 1 calc R .
H4B H 0.0301(10) 0.6115(5) 0.7479(2) 0.066 Uiso 1 calc R .
H4C H -0.0733(10) 0.7113(5) 0.7175(2) 0.066 Uiso 1 calc R .
C5 C 0.3249(8) 0.8013(6) 0.7805(3) 0.0406(15) Uani 1 d . .
H5A H 0.3956(8) 0.8467(6) 0.8091(3) 0.061 Uiso 1 calc R .
H5B H 0.3024(8) 0.8387(6) 0.7423(3) 0.061 Uiso 1 calc R .
H5C H 0.4058(8) 0.7389(6) 0.7727(3) 0.061 Uiso 1 calc R .
C6 C -0.0852(10) 0.8885(4) 0.8154(3) 0.0399(13) Uani 1 d . .
H6A H -0.0277(10) 0.9372(4) 0.8450(3) 0.060 Uiso 1 calc R .
H6B H -0.2239(10) 0.8726(4) 0.8268(3) 0.060 Uiso 1 calc R .
H6C H -0.0828(10) 0.9203(4) 0.7749(3) 0.060 Uiso 1 calc R .
O1 O 0.4779(7) 1.0053(4) 0.9007(2) 0.0503(13) Uani 1 d D .
C7 C 0.3058(11) 1.0386(6) 0.9351(4) 0.073(2) Uani 1 d D .
H7A H 0.3108(11) 1.0089(6) 0.9766(4) 0.088 Uiso 1 calc R .
H7B H 0.1810(11) 1.0145(6) 0.9152(4) 0.088 Uiso 1 calc R .
C8 C 0.3099(22) 1.1555(7) 0.9380(5) 0.150(6) Uani 1 d D .
H8A H 0.1780(22) 1.1846(7) 0.9262(5) 0.180 Uiso 1 calc R .
H8B H 0.3420(22) 1.1792(7) 0.9797(5) 0.180 Uiso 1 calc R .
C9 C 0.4676(14) 1.1900(5) 0.8947(4) 0.077(3) Uani 1 d D .
H9A H 0.5761(14) 1.2272(5) 0.9165(4) 0.093 Uiso 1 calc R .
H9B H 0.4102(14) 1.2375(5) 0.8637(4) 0.093 Uiso 1 calc R .
C10 C 0.5474(15) 1.0931(6) 0.8652(4) 0.075(3) Uani 1 d D .
H10A H 0.4979(15) 1.0877(6) 0.8229(4) 0.090 Uiso 1 calc R .
H10B H 0.6958(15) 1.0946(6) 0.8643(4) 0.090 Uiso 1 calc R .

loop_
_atom_type_symbol
_atom_type_description
_atom_type_scat_dispersion_real
_atom_type_scat_dispersion_imag
_atom_type_scat_source
C C 0.0033 0.0016 'International Tables Vol C Tables 4.2.6.8 and 6.1.1.4'
H H 0.0000 0.0000 'International Tables Vol C Tables 4.2.6.8 and 6.1.1.4'
O O 0.0106 0.0060 'International Tables Vol C Tables 4.2.6.8 and 6.1.1.4'
Si Si 0.0817 0.0704 'International Tables Vol C Tables 4.2.6.8 and 6.1.1.4'
P P 0.1023 0.0942 'International Tables Vol C Tables 4.2.6.8 and 6.1.1.4'
Rb Rb -0.9393 2.9676 'International Tables Vol C Tables 4.2.6.8 and 6.1.1.4'

loop_
_geom_angle_atom_site_label_1
_geom_angle_atom_site_label_2
_geom_angle_atom_site_label_3
_geom_angle
_geom_angle_site_symmetry_1
_geom_angle_site_symmetry_3
_geom_angle_publ_flag
O1 Rb1 P1 100.40(9) . 4_567 ?
O1 Rb1 P1 92.67(10) . . ?
P1 Rb1 P1 98.46(4) 4_567 . ?
O1 Rb1 P1 120.11(9) . 1_655 ?
P1 Rb1 P1 98.42(4) 4_567 1_655 ?
P1 Rb1 P1 139.29(5) . 1_655 ?
O1 Rb1 C6 69.39(12) . 1_655 ?
P1 Rb1 C6 133.50(11) 4_567 1_655 ?
P1 Rb1 C6 126.44(11) . 1_655 ?
P1 Rb1 C6 56.79(10) 1_655 1_655 ?
O1 Rb1 C7 21.25(13) . . ?
P1 Rb1 C7 86.23(13) 4_567 . ?
P1 Rb1 C7 79.13(13) . . ?
P1 Rb1 C7 138.76(12) 1_655 . ?
C6 Rb1 C7 90.63(14) 1_655 . ?
O1 Rb1 Si2 97.27(8) . 1_655 ?
P1 Rb1 Si2 128.50(4) 4_567 1_655 ?
P1 Rb1 Si2 128.62(3) . 1_655 ?
P1 Rb1 Si2 32.89(3) 1_655 1_655 ?
C6 Rb1 Si2 27.91(9) 1_655 1_655 ?
C7 Rb1 Si2 118.51(11) . 1_655 ?
O1 Rb1 Si1 122.27(10) . . ?
P1 Rb1 Si1 103.12(3) 4_567 . ?
P1 Rb1 Si1 32.30(3) . . ?
P1 Rb1 Si1 107.47(4) 1_655 . ?
C6 Rb1 Si1 120.97(10) 1_655 . ?
C7 Rb1 Si1 111.28(13) . . ?
Si2 Rb1 Si1 107.23(3) 1_655 . ?
O1 Rb1 Rb1 99.95(8) . 4_467 ?
P1 Rb1 Rb1 49.90(3) 4_567 4_467 ?
P1 Rb1 Rb1 48.56(2) . 4_467 ?
P1 Rb1 Rb1 134.21(3) 1_655 4_467 ?
C6 Rb1 Rb1 168.82(10) 1_655 4_467 ?
C7 Rb1 Rb1 78.71(11) . 4_467 ?
Si2 Rb1 Rb1 162.65(3) 1_655 4_467 ?
Si1 Rb1 Rb1 61.22(2) . 4_467 ?
O1 Rb1 Rb1 121.64(10) . 4_567 ?
P1 Rb1 Rb1 49.87(3) 4_567 4_567 ?
P1 Rb1 Rb1 134.21(3) . 4_567 ?
P1 Rb1 Rb1 48.56(2) 1_655 4_567 ?
C6 Rb1 Rb1 95.64(11) 1_655 4_567 ?
C7 Rb1 Rb1 122.10(14) . 4_567 ?
Si2 Rb1 Rb1 79.79(2) 1_655 4_567 ?
Si1 Rb1 Rb1 113.82(3) . 4_567 ?
Rb1 Rb1 Rb1 92.91(2) 4_467 4_567 ?
Si2 P1 Si1 102.05(7) . . ?
Si2 P1 Rb1 156.14(7) . 4_467 ?
Si1 P1 Rb1 101.15(6) . 4_467 ?
Si2 P1 Rb1 92.73(6) . . ?
Si1 P1 Rb1 90.41(6) . . ?
Rb1 P1 Rb1 81.57(3) 4_467 . ?
Si2 P1 Rb1 88.12(6) . 1_455 ?
Si1 P1 Rb1 129.17(7) . 1_455 ?
Rb1 P1 Rb1 81.54(3) 4_467 1_455 ?
Rb1 P1 Rb1 139.29(5) . 1_455 ?
C1 Si1 C3 106.7(3) . . ?
C1 Si1 C2 107.1(3) . . ?
C3 Si1 C2 104.9(3) . . ?
C1 Si1 P1 113.9(2) . . ?
C3 Si1 P1 115.5(2) . . ?
C2 Si1 P1 107.9(2) . . ?
C1 Si1 Rb1 170.9(2) . . ?
C3 Si1 Rb1 77.2(2) . . ?
C2 Si1 Rb1 79.2(2) . . ?
P1 Si1 Rb1 57.29(5) . . ?
C4 Si2 C5 106.3(3) . . ?
C4 Si2 C6 105.6(3) . . ?
C5 Si2 C6 104.4(3) . . ?
C4 Si2 P1 116.3(2) . . ?
C5 Si2 P1 115.0(2) . . ?
C6 Si2 P1 108.3(2) . . ?
C4 Si2 Rb1 97.3(2) . 1_455 ?
C5 Si2 Rb1 155.0(2) . 1_455 ?
C6 Si2 Rb1 60.3(2) . 1_455 ?
P1 Si2 Rb1 58.99(5) . 1_455 ?
C7 O1 C10 108.0(6) . . ?
C7 O1 Rb1 110.6(4) . . ?
C10 O1 Rb1 141.2(4) . . ?
O1 C7 C8 107.7(6) . . ?
O1 C7 Rb1 48.1(4) . . ?
C8 C7 Rb1 148.8(7) . . ?
C9 C8 C7 106.5(4) . . ?
C8 C9 C10 106.3(5) . . ?
O1 C10 C9 107.4(5) . . ?

loop_
_geom_bond_atom_site_label_1
_geom_bond_atom_site_label_2
_geom_bond_distance
_geom_bond_site_symmetry_2
_geom_bond_publ_flag
Rb1 O1 2.899(5) . ?
Rb1 P1 3.4158(12) 4_567 ?
Rb1 P1 3.484(2) . ?
Rb1 P1 3.486(2) 1_655 ?
Rb1 C6 3.533(6) 1_655 ?
Rb1 C7 3.644(8) . ?
Rb1 Si2 4.065(2) 1_655 ?
Rb1 Si1 4.140(2) . ?
Rb1 Rb1 4.5072(7) 4_467 ?
Rb1 Rb1 4.5072(7) 4_567 ?
P1 Si2 2.208(2) . ?
P1 Si1 2.213(2) . ?
P1 Rb1 3.4158(12) 4_467 ?
P1 Rb1 3.485(2) 1_455 ?
Si1 C1 1.875(7) . ?
Si1 C3 1.883(6) . ?
Si1 C2 1.894(6) . ?
Si2 C4 1.880(6) . ?
Si2 C5 1.883(6) . ?
Si2 C6 1.903(6) . ?
Si2 Rb1 4.065(2) 1_455 ?
O1 C7 1.411(7) . ?
O1 C10 1.417(7) . ?
C7 C8 1.471(10) . ?
C8 C9 1.456(13) . ?
C9 C10 1.470(9) . ?

loop_
_cod_changelog_entry_id
_cod_changelog_entry_author
_cod_changelog_entry_date
_cod_changelog_entry_text
1 'Vaitkus, Antanas' 2024-11-17T23:38:10+02:00
;
 Replaced the '&G' character sequence with the backslash character ('\')
 in the '_diffrn_measurement_method' data value.
;
